data_7701244
loop_
_publ_author_name
'Wei, Yun'
'Song, Lulu'
'Jiang, Ling'
'Huang, Zeming'
'Wang, Shaowu'
'Yuan, Qingbing'
'Mu, Xiaolong'
'Zhu, Xiancui'
'Zhou, Shuangliu'

_publ_section_title
;
 Aluminum complexes with Schiff base bridged bis(indolyl) ligands:
 synthesis, structure, and catalytic activity for polymerization of
 rac-lactide.
;
_journal_issue 40
_journal_name_full 'Dalton transactions (Cambridge, England : 2003)'
_journal_page_first 15290
_journal_page_last 15299
_journal_paper_doi 10.1039/c9dt02724f
_journal_volume 48
_journal_year 2019
_chemical_absolute_configuration ramd
_chemical_formula_moiety 'C32 H37 Al N4 O5'
_chemical_formula_sum 'C32 H37 Al N4 O5'
_chemical_formula_weight 584.63
_space_group_crystal_system monoclinic
_space_group_IT_number 4
_space_group_name_Hall 'P 2yb'
_space_group_name_H-M_alt 'P 1 21 1'
_symmetry_space_group_name_Hall 'P 2yb'
_symmetry_space_group_name_H-M 'P 1 21 1'
_atom_sites_solution_hydrogens mixed
_audit_creation_date 2019-08-17
_audit_creation_method
;
Olex2 1.2
(compiled 2018.05.29 svn.r3508 for OlexSys, GUI svn.r5506)
;
_audit_update_record
;
2019-08-18 deposited with the CCDC.    2019-09-23 downloaded from the CCDC.
;
_cell_angle_alpha 90
_cell_angle_beta 104.716(3)
_cell_angle_gamma 90
_cell_formula_units_Z 4
_cell_length_a 12.8797(12)
_cell_length_b 17.8443(17)
_cell_length_c 15.4734(15)
_cell_measurement_reflns_used 6827
_cell_measurement_temperature 293.15
_cell_measurement_theta_max 21.44
_cell_measurement_theta_min 2.93
_cell_volume 3439.6(6)
_computing_cell_refinement 'Bruker SAINT'
_computing_data_collection 'Bruker APEX2'
_computing_data_reduction 'Bruker SAINT'
_computing_molecular_graphics 'Olex2 (Dolomanov et al., 2009)'
_computing_publication_material 'Olex2 (Dolomanov et al., 2009)'
_computing_structure_refinement 'ShelXL (Sheldrick, 2015)'
_computing_structure_solution 'SHELXT 2014/5 (Sheldrick, 2014)'
_diffrn_ambient_temperature 293.15
_diffrn_measured_fraction_theta_full 0.998
_diffrn_measured_fraction_theta_max 0.998
_diffrn_measurement_device_type 'Bruker APEX-II CCD'
_diffrn_radiation_type MoK\a
_diffrn_radiation_wavelength 0.71073
_diffrn_reflns_av_R_equivalents 0.1400
_diffrn_reflns_av_unetI/netI 0.1174
_diffrn_reflns_Laue_measured_fraction_full 0.998
_diffrn_reflns_Laue_measured_fraction_max 0.998
_diffrn_reflns_limit_h_max 15
_diffrn_reflns_limit_h_min -15
_diffrn_reflns_limit_k_max 20
_diffrn_reflns_limit_k_min -21
_diffrn_reflns_limit_l_max 18
_diffrn_reflns_limit_l_min -18
_diffrn_reflns_number 49516
_diffrn_reflns_point_group_measured_fraction_full 0.967
_diffrn_reflns_point_group_measured_fraction_max 0.967
_diffrn_reflns_theta_full 25.000
_diffrn_reflns_theta_max 25.000
_diffrn_reflns_theta_min 2.934
_exptl_absorpt_coefficient_mu 0.100
_exptl_crystal_colour yellow
_exptl_crystal_colour_primary yellow
_exptl_crystal_density_diffrn 1.129
_exptl_crystal_description block
_exptl_crystal_F_000 1240
_exptl_crystal_size_max 0.23
_exptl_crystal_size_mid 0.21
_exptl_crystal_size_min 0.19
_refine_diff_density_max 0.225
_refine_diff_density_min -0.300
_refine_diff_density_rms 0.055
_refine_ls_abs_structure_details
;
 Flack x determined using 1908 quotients [(I+)-(I-)]/[(I+)+(I-)]
 (Parsons, Flack and Wagner, Acta Cryst. B69 (2013) 249-259).
;
_refine_ls_abs_structure_Flack -0.05(17)
_refine_ls_extinction_method none
_refine_ls_goodness_of_fit_ref 0.984
_refine_ls_hydrogen_treatment constr
_refine_ls_matrix_type full
_refine_ls_number_parameters 831
_refine_ls_number_reflns 11718
_refine_ls_number_restraints 195
_refine_ls_restrained_S_all 0.988
_refine_ls_R_factor_all 0.1690
_refine_ls_R_factor_gt 0.0701
_refine_ls_shift/su_max 0.000
_refine_ls_shift/su_mean 0.000
_refine_ls_structure_factor_coef Fsqd
_refine_ls_weighting_details 'w=1/[\s^2^(Fo^2^)+(0.1159P)^2^] where P=(Fo^2^+2Fc^2^)/3'
_refine_ls_weighting_scheme calc
_refine_ls_wR_factor_gt 0.1667
_refine_ls_wR_factor_ref 0.2255
_reflns_Friedel_coverage 0.871
_reflns_Friedel_fraction_full 0.933
_reflns_Friedel_fraction_max 0.933
_reflns_number_gt 5574
_reflns_number_total 11718
_reflns_threshold_expression 'I > 2\s(I)'
_cod_data_source_file c9dt02724f2.cif
_cod_data_source_block 20190814b_sq
_cod_depositor_comments 'Adding full bibliography for 7701238--7701244.cif.'
_cod_database_code 7701244
_shelx_shelxl_version_number 2018/3
_shelx_space_group_comment
;
The symmetry employed for this shelxl refinement is uniquely defined
by the following loop, which should always be used as a source of
symmetry information in preference to the above space-group names.
They are only intended as comments.
;
_shelx_estimated_absorpt_t_max 0.981
_shelx_estimated_absorpt_t_min 0.977
_olex2_refinement_description
;
1. Fixed Uiso
 At 1.2 times of:
  All C(H) groups, All C(H,H) groups
 At 1.5 times of:
  All C(H,H,H) groups
2. Restrained distances
 O10-C70 = O10A-C70A
 1.46 with sigma of 0.01
 C70-C69 = C70A-C69A = C71A-C70A = C71-C70
 1.54 with sigma of 0.01
 O10A-C70A \\sim O10-C70
 with sigma of 0.02
 C68-O10 \\sim C68-O10A
 with sigma of 0.02
 O9A-O10A \\sim O9-O10
 with sigma of 0.02
 O10-C69 \\sim O10-C71
 with sigma of 0.02
 O10A-C69A \\sim O10A-C71A
 with sigma of 0.02
 C69A-C71A \\sim C71-C69
 with sigma of 0.02
 C68-C69 \\sim C68-C71
 with sigma of 0.02
 C68-C69A \\sim C68-C71A
 with sigma of 0.02
3. Uiso/Uaniso restraints and constraints
O4A \\sim O5A \\sim C73A \\sim C72A \\sim C74A: within 2A with sigma of 0.01
and sigma for terminal atoms of 0.02
O4 \\sim O5 \\sim C73 \\sim C72 \\sim C74: within 2A with sigma of 0.01 and
sigma for terminal atoms of 0.02
O9A \\sim O10A \\sim C70A \\sim C71A \\sim C69A: within 2A with sigma of 0.01
and sigma for terminal atoms of 0.02
Uanis(C69A) \\sim Ueq: with sigma of 0.001 and sigma for terminal atoms of 0.002
Uanis(O4) = Uanis(O4A)
Uanis(O9) = Uanis(O9A)
Uanis(O10A) = Uanis(O10)
4. Rigid body (RIGU) restrains
 O4, C62, O5, C73, C72, C74
 with sigma for 1-2 distances of 0.001 and sigma for 1-3 distances of 0.002
 O4A, C62, O5A, C73A, C74A, C72A
 with sigma for 1-2 distances of 0.001 and sigma for 1-3 distances of 0.002
 O9, C68, O10, C70, C71, C69
 with sigma for 1-2 distances of 0.001 and sigma for 1-3 distances of 0.002
 C68, O9A, O10A, C70A, C71A, C69A
 with sigma for 1-2 distances of 0.001 and sigma for 1-3 distances of 0.002
5. Others
 Sof(O4A)=Sof(O5A)=Sof(C73A)=Sof(H73A)=Sof(C72A)=Sof(H72D)=Sof(H72E)=Sof(H72F)=
 Sof(C74A)=Sof(H74D)=Sof(H74E)=Sof(H74F)=1-FVAR(1)
 Sof(C72)=Sof(H72A)=Sof(H72B)=Sof(H72C)=Sof(C73)=Sof(H73)=Sof(C74)=Sof(H74A)=
 Sof(H74B)=Sof(H74C)=Sof(O4)=Sof(O5)=FVAR(1)
 Sof(O9A)=Sof(O10A)=Sof(C70A)=Sof(H70A)=Sof(C71A)=Sof(H71D)=Sof(H71E)=
 Sof(H71F)=Sof(C69A)=Sof(H69D)=Sof(H69E)=Sof(H69F)=1-FVAR(2)
 Sof(C69)=Sof(H69A)=Sof(H69B)=Sof(H69C)=Sof(C70)=Sof(H70)=Sof(C71)=Sof(H71A)=
 Sof(H71B)=Sof(H71C)=Sof(O9)=Sof(O10)=FVAR(2)
6.a Riding coordinates:
 C69(H69A,H69B,H69C), C71(H71A,H71B,H71C), C71A(H71D,H71E,H71F), C69A(H69D,
 H69E,H69F)
6.b Ternary CH refined with riding coordinates:
 C58(H58), C61(H61), C64(H64), C67(H67), C70(H70), C73(H73), C73A(H73A),
 C70A(H70A)
6.c Secondary CH2 refined with riding coordinates:
 C29(H29A,H29B), C31(H31A,H31B), C52(H52A,H52B), C54(H54A,H54B)
6.d Aromatic/amide H refined with riding coordinates:
 C47(H47), C48(H48), C49(H49), C50(H50), C35(H35), C36(H36), C37(H37),
 C38(H38), C24(H24), C25(H25), C26(H26), C27(H27), C12(H12), C13(H13), C14(H14),
  C15(H15), C17(H17), C19(H19), C20(H20), C22(H22), C40(H40), C42(H42),
 C43(H43), C45(H45)
6.e Fitted hexagon refined as free rotating group:
 C46(C47,C48,C49,C50,C51)
6.f Idealised Me refined as rotating group:
 C32(H32A,H32B,H32C), C33(H33A,H33B,H33C), C55(H55A,H55B,H55C), C56(H56A,H56B,
 H56C), C57(H57A,H57B,H57C), C60(H60A,H60B,H60C), C63(H63A,H63B,H63C), C66(H66A,
 H66B,H66C), C72(H72A,H72B,H72C), C74(H74A,H74B,H74C), C72A(H72D,H72E,H72F),
 C74A(H74D,H74E,H74F)
;
_platon_squeeze_void_probe_radius 1.20
_olex2_submission_special_instructions 'No special instructions were received'

loop_
_space_group_symop_operation_xyz
'x, y, z'
'-x, y+1/2, -z'

loop_
_atom_site_label
_atom_site_type_symbol
_atom_site_fract_x
_atom_site_fract_y
_atom_site_fract_z
_atom_site_U_iso_or_equiv
_atom_site_adp_type
_atom_site_occupancy
_atom_site_site_symmetry_order
_atom_site_calc_flag
_atom_site_refinement_flags_posn
_atom_site_refinement_flags_adp
_atom_site_refinement_flags_occupancy
_atom_site_disorder_assembly
_atom_site_disorder_group
C46 C 0.4492(5) 0.6960(4) 0.0942(5) 0.061(3) Uani 1 1 d . . . . .
C47 C 0.5445(6) 0.6978(4) 0.1610(4) 0.071(4) Uani 1 1 d G . . . .
H47 H 0.549526 0.726974 0.211745 0.086 Uiso 1 1 calc R . . . .
C48 C 0.6323(5) 0.6561(5) 0.1520(4) 0.065(3) Uani 1 1 d G . . . .
H48 H 0.696089 0.657391 0.196710 0.077 Uiso 1 1 calc R . . . .
C49 C 0.6248(4) 0.6126(4) 0.0762(5) 0.066(3) Uani 1 1 d G . . . .
H49 H 0.683576 0.584710 0.070155 0.080 Uiso 1 1 calc R . . . .
C50 C 0.5295(5) 0.6107(4) 0.0094(4) 0.056(3) Uani 1 1 d G . . . .
H50 H 0.524499 0.581613 -0.041366 0.068 Uiso 1 1 calc R . . . .
C51 C 0.4417(4) 0.6524(4) 0.0184(4) 0.054(3) Uani 1 1 d G . . . .
C34 C 0.4339(8) 0.5255(7) -0.2007(7) 0.053(3) Uani 1 1 d . . . . .
C35 C 0.5062(9) 0.5779(8) -0.2214(8) 0.072(4) Uani 1 1 d . . . . .
H35 H 0.489350 0.628624 -0.226143 0.086 Uiso 1 1 calc R . . . .
C36 C 0.6023(10) 0.5525(9) -0.2344(9) 0.081(4) Uani 1 1 d . . . . .
H36 H 0.652755 0.586061 -0.245382 0.097 Uiso 1 1 calc R . . . .
C37 C 0.6224(10) 0.4753(11) -0.2309(10) 0.098(5) Uani 1 1 d . . . . .
H37 H 0.685192 0.458333 -0.243598 0.117 Uiso 1 1 calc R . . . .
C38 C 0.5533(10) 0.4228(9) -0.2094(8) 0.081(4) Uani 1 1 d . . . . .
H38 H 0.571358 0.372247 -0.204885 0.097 Uiso 1 1 calc R . . . .
C39 C 0.4563(9) 0.4475(8) -0.1947(8) 0.066(3) Uani 1 1 d . . . . .
C23 C 0.0367(9) 0.5450(8) 0.2022(7) 0.063(3) Uani 1 1 d . . . . .
C24 C -0.0572(11) 0.5725(9) 0.2228(9) 0.083(4) Uani 1 1 d . . . . .
H24 H -0.069723 0.623860 0.223202 0.099 Uiso 1 1 calc R . . . .
C25 C -0.1282(12) 0.5242(10) 0.2416(9) 0.090(5) Uani 1 1 d . . . . .
H25 H -0.190401 0.542377 0.254207 0.108 Uiso 1 1 calc R . . . .
C26 C -0.1108(9) 0.4500(10) 0.2425(9) 0.090(5) Uani 1 1 d . . . . .
H26 H -0.161135 0.418482 0.257484 0.109 Uiso 1 1 calc R . . . .
C27 C -0.0203(9) 0.4172(8) 0.2220(8) 0.072(4) Uani 1 1 d . . . . .
H27 H -0.010548 0.365551 0.222132 0.087 Uiso 1 1 calc R . . . .
C28 C 0.0532(8) 0.4664(7) 0.2016(7) 0.053(3) Uani 1 1 d . . . . .
C11 C 0.0520(7) 0.3388(5) -0.0173(6) 0.045(3) Uani 1 1 d . . . . .
C12 C -0.0378(7) 0.3801(6) -0.0107(7) 0.052(3) Uani 1 1 d . . . . .
H12 H -0.037012 0.408749 0.039654 0.062 Uiso 1 1 calc R . . . .
C13 C -0.1270(8) 0.3767(7) -0.0810(8) 0.062(3) Uani 1 1 d . . . . .
H13 H -0.186975 0.404436 -0.077541 0.075 Uiso 1 1 calc R . . . .
C14 C -0.1328(9) 0.3352(8) -0.1556(9) 0.079(4) Uani 1 1 d . . . . .
H14 H -0.195533 0.335717 -0.201473 0.095 Uiso 1 1 calc R . . . .
C15 C -0.0488(10) 0.2932(7) -0.1641(7) 0.078(4) Uani 1 1 d . . . . .
H15 H -0.054472 0.263200 -0.214290 0.094 Uiso 1 1 calc R . . . .
C16 C 0.0490(7) 0.2952(6) -0.0952(7) 0.053(3) Uani 1 1 d . . . . .
Al1 Al 0.2304(2) 0.36794(18) 0.1595(2) 0.0501(8) Uani 1 1 d . . . . .
Al2 Al 0.2565(2) 0.62606(18) -0.1555(2) 0.0487(8) Uani 1 1 d . . . . .
C17 C 0.1511(9) 0.2630(7) -0.0796(8) 0.062(3) Uani 1 1 d . . . . .
H17 H 0.174900 0.231512 -0.118420 0.074 Uiso 1 1 calc R . . . .
C18 C 0.2095(8) 0.2859(6) 0.0023(7) 0.057(3) Uani 1 1 d . . . . .
C19 C 0.3188(9) 0.2756(7) 0.0516(9) 0.069(4) Uani 1 1 d . . . . .
H19 H 0.365909 0.246494 0.029197 0.082 Uiso 1 1 calc R . . . .
C20 C 0.2830(8) 0.5172(7) 0.1318(7) 0.052(3) Uani 1 1 d . . . . .
H20 H 0.317177 0.559895 0.118265 0.063 Uiso 1 1 calc R . . . .
C21 C 0.1867(8) 0.5224(7) 0.1630(7) 0.056(3) Uani 1 1 d . . . . .
C22 C 0.1234(9) 0.5815(7) 0.1772(8) 0.066(3) Uani 1 1 d . . . . .
H22 H 0.134559 0.632596 0.171686 0.079 Uiso 1 1 calc R . . . .
C29 C 0.4620(7) 0.3179(6) 0.1691(7) 0.053(3) Uani 1 1 d . . . . .
H29A H 0.501640 0.277095 0.151083 0.064 Uiso 1 1 calc R . . . .
H29B H 0.474412 0.316045 0.233557 0.064 Uiso 1 1 calc R . . . .
C30 C 0.5035(7) 0.3930(7) 0.1421(7) 0.057(3) Uani 1 1 d . . . . .
C31 C 0.4115(7) 0.4441(6) 0.0862(7) 0.055(3) Uani 1 1 d . . . . .
H31A H 0.440789 0.493514 0.080952 0.066 Uiso 1 1 calc R . . . .
H31B H 0.387370 0.423541 0.026403 0.066 Uiso 1 1 calc R . . . .
C32 C 0.5782(9) 0.3805(9) 0.0801(9) 0.087(4) Uani 1 1 d . . . . .
H32A H 0.641517 0.354345 0.112017 0.131 Uiso 1 1 calc GR . . . .
H32B H 0.598171 0.428037 0.060137 0.131 Uiso 1 1 calc GR . . . .
H32C H 0.541637 0.351263 0.029367 0.131 Uiso 1 1 calc GR . . . .
C33 C 0.5606(9) 0.4372(8) 0.2245(8) 0.085(4) Uani 1 1 d . . . . .
H33A H 0.512719 0.444824 0.262101 0.127 Uiso 1 1 calc GR . . . .
H33B H 0.582767 0.484831 0.206516 0.127 Uiso 1 1 calc GR . . . .
H33C H 0.622526 0.409781 0.256746 0.127 Uiso 1 1 calc GR . . . .
C40 C 0.3706(9) 0.4150(7) -0.1696(8) 0.064(3) Uani 1 1 d . . . . .
H40 H 0.360993 0.364152 -0.160951 0.077 Uiso 1 1 calc R . . . .
C41 C 0.3010(8) 0.4731(6) -0.1598(7) 0.048(3) Uani 1 1 d . . . . .
C42 C 0.2061(8) 0.4733(6) -0.1295(7) 0.051(3) Uani 1 1 d . . . . .
H42 H 0.173821 0.429485 -0.116662 0.061 Uiso 1 1 calc R . . . .
C43 C 0.1717(8) 0.7151(6) -0.0400(8) 0.058(3) Uani 1 1 d . . . . .
H43 H 0.126058 0.742087 -0.013641 0.070 Uiso 1 1 calc R . . . .
C44 C 0.2866(8) 0.7050(6) 0.0047(7) 0.053(3) Uani 1 1 d . . . . .
C45 C 0.3454(8) 0.7306(7) 0.0843(8) 0.065(3) Uani 1 1 d . . . . .
H45 H 0.324057 0.763057 0.123613 0.078 Uiso 1 1 calc R . . . .
C52 C 0.0760(8) 0.5480(7) -0.0805(7) 0.062(3) Uani 1 1 d . . . . .
H52A H 0.102102 0.570008 -0.021591 0.074 Uiso 1 1 calc R . . . .
H52B H 0.048040 0.498717 -0.072656 0.074 Uiso 1 1 calc R . . . .
C53 C -0.0149(7) 0.5957(6) -0.1332(7) 0.054(3) Uani 1 1 d . . . . .
C54 C 0.0215(8) 0.6747(7) -0.1538(8) 0.069(3) Uani 1 1 d . . . . .
H54A H 0.004646 0.681894 -0.217950 0.082 Uiso 1 1 calc R . . . .
H54B H -0.017483 0.711997 -0.129013 0.082 Uiso 1 1 calc R . . . .
C55 C -0.0693(9) 0.5551(7) -0.2214(8) 0.080(4) Uani 1 1 d . . . . .
H55A H -0.020902 0.553632 -0.259374 0.119 Uiso 1 1 calc GR . . . .
H55B H -0.133349 0.581556 -0.251023 0.119 Uiso 1 1 calc GR . . . .
H55C H -0.087506 0.504872 -0.208439 0.119 Uiso 1 1 calc GR . . . .
C56 C -0.0968(10) 0.6048(9) -0.0787(9) 0.095(5) Uani 1 1 d . . . . .
H56A H -0.129862 0.557295 -0.073814 0.142 Uiso 1 1 calc GR . . . .
H56B H -0.150725 0.640093 -0.107639 0.142 Uiso 1 1 calc GR . . . .
H56C H -0.061650 0.622781 -0.020077 0.142 Uiso 1 1 calc GR . . . .
C57 C 0.2571(15) 0.2286(8) 0.3571(10) 0.135(6) Uani 1 1 d . . . . .
H57A H 0.324310 0.218135 0.343455 0.202 Uiso 1 1 calc GR . . . .
H57B H 0.206853 0.189360 0.333507 0.202 Uiso 1 1 calc GR . . . .
H57C H 0.267687 0.231359 0.420667 0.202 Uiso 1 1 calc GR . . . .
C58 C 0.2136(8) 0.3024(7) 0.3154(7) 0.061(3) Uani 1 1 d . . . . .
H58 H 0.150592 0.316018 0.336611 0.074 Uiso 1 1 calc R . . . .
C59 C 0.2974(7) 0.3606(6) 0.3452(7) 0.051(2) Uani 1 1 d . . . . .
C60 C 0.4016(10) 0.4504(9) 0.5589(8) 0.111(5) Uani 1 1 d . . . . .
H60A H 0.421194 0.405699 0.593860 0.166 Uiso 1 1 calc GR . . . .
H60B H 0.331163 0.465999 0.561588 0.166 Uiso 1 1 calc GR . . . .
H60C H 0.452326 0.489353 0.582293 0.166 Uiso 1 1 calc GR . . . .
C61 C 0.4018(8) 0.4349(8) 0.4644(8) 0.076(4) Uani 1 1 d . . . . .
H61 H 0.380158 0.479966 0.428098 0.092 Uiso 1 1 calc R . . . .
C62 C 0.5077(10) 0.4097(9) 0.4567(8) 0.078(3) Uani 1 1 d . U . . .
C63 C 0.3202(13) 0.7253(12) -0.3626(10) 0.157(8) Uani 1 1 d . . . . .
H63A H 0.363092 0.680654 -0.356306 0.235 Uiso 1 1 calc GR . . . .
H63B H 0.366153 0.768229 -0.347992 0.235 Uiso 1 1 calc GR . . . .
H63C H 0.277731 0.729387 -0.423175 0.235 Uiso 1 1 calc GR . . . .
C64 C 0.2461(9) 0.7213(7) -0.2996(7) 0.073(3) Uani 1 1 d . . . . .
H64 H 0.213751 0.770730 -0.296953 0.088 Uiso 1 1 calc R . . . .
C65 C 0.1594(9) 0.6654(7) -0.3317(8) 0.065(3) Uani 1 1 d . . . . .
C66 C -0.0303(16) 0.6427(12) -0.5441(11) 0.165(8) Uani 1 1 d . . . . .
H66A H -0.002527 0.691017 -0.553911 0.248 Uiso 1 1 calc GR . . . .
H66B H -0.105595 0.646782 -0.547828 0.248 Uiso 1 1 calc GR . . . .
H66C H -0.019547 0.608296 -0.588759 0.248 Uiso 1 1 calc GR . . . .
C67 C 0.0270(12) 0.6147(9) -0.4537(8) 0.092(4) Uani 1 1 d . . . . .
H67 H -0.024307 0.606766 -0.417469 0.111 Uiso 1 1 calc R . . . .
C68 C 0.0842(14) 0.5481(11) -0.4577(11) 0.106(4) Uani 1 1 d D U . . .
C69 C -0.012(2) 0.3656(14) -0.5270(17) 0.180(11) Uani 0.736(18) 1 d D U P A 1
H69A H 0.021977 0.321148 -0.542157 0.270 Uiso 0.736(18) 1 d R . P A 1
H69B H -0.041403 0.393998 -0.580167 0.270 Uiso 0.736(18) 1 d R . P A 1
H69C H -0.067593 0.351848 -0.499337 0.270 Uiso 0.736(18) 1 d R . P A 1
C70 C 0.0708(19) 0.4114(10) -0.4631(15) 0.151(8) Uani 0.736(18) 1 d D U P A 1
H70 H 0.136926 0.416631 -0.482931 0.182 Uiso 0.736(18) 1 calc R . P A 1
C71 C 0.092(3) 0.3718(13) -0.3699(17) 0.227(16) Uani 0.736(18) 1 d D U P A 1
H71A H 0.026475 0.348409 -0.364743 0.340 Uiso 0.736(18) 1 d R . P A 1
H71B H 0.114075 0.408279 -0.323253 0.340 Uiso 0.736(18) 1 d R . P A 1
H71C H 0.146705 0.334399 -0.364483 0.340 Uiso 0.736(18) 1 d R . P A 1
C72 C 0.750(3) 0.453(2) 0.585(2) 0.188(11) Uani 0.76(3) 1 d . U P B 1
H72A H 0.825798 0.444713 0.592417 0.282 Uiso 0.76(3) 1 calc GR . P B 1
H72B H 0.722747 0.415597 0.618105 0.282 Uiso 0.76(3) 1 calc GR . P B 1
H72C H 0.738789 0.501719 0.606205 0.282 Uiso 0.76(3) 1 calc GR . P B 1
C73 C 0.691(3) 0.446(2) 0.483(3) 0.153(8) Uani 0.76(3) 1 d . U P B 1
H73 H 0.698767 0.398592 0.453720 0.183 Uiso 0.76(3) 1 calc R . P B 1
C74 C 0.731(2) 0.5194(19) 0.442(2) 0.181(10) Uani 0.76(3) 1 d . U P B 1
H74A H 0.726760 0.561692 0.479302 0.271 Uiso 0.76(3) 1 calc GR . P B 1
H74B H 0.685635 0.528145 0.383018 0.271 Uiso 0.76(3) 1 calc GR . P B 1
H74C H 0.803403 0.512423 0.438685 0.271 Uiso 0.76(3) 1 calc GR . P B 1
N1 N 0.1510(6) 0.3331(5) 0.0424(5) 0.047(2) Uani 1 1 d . . . . .
N2 N 0.3494(6) 0.3082(5) 0.1285(6) 0.050(2) Uani 1 1 d . . . . .
N3 N 0.3192(6) 0.4521(5) 0.1234(5) 0.045(2) Uani 1 1 d . . . . .
N4 N 0.1467(6) 0.4531(5) 0.1771(5) 0.045(2) Uani 1 1 d . . . . .
N5 N 0.3388(7) 0.5424(5) -0.1776(6) 0.056(2) Uani 1 1 d . . . . .
N6 N 0.1678(6) 0.5392(5) -0.1210(5) 0.048(2) Uani 1 1 d . . . . .
N7 N 0.1392(6) 0.6852(5) -0.1154(6) 0.054(2) Uani 1 1 d . . . . .
N8 N 0.3383(6) 0.6550(5) -0.0371(6) 0.050(2) Uani 1 1 d . . . . .
O1 O 0.3335(5) 0.3944(4) 0.2910(5) 0.0567(19) Uani 1 1 d . . . . .
O2 O 0.1846(5) 0.2991(4) 0.2250(4) 0.0574(19) Uani 1 1 d . . . . .
O3 O 0.3242(5) 0.3744(5) 0.4324(4) 0.070(2) Uani 1 1 d . . . . .
O4 O 0.5388(16) 0.3522(12) 0.4435(17) 0.101(4) Uani 0.76(3) 1 d . U P B 1
O5 O 0.575(3) 0.4725(15) 0.475(3) 0.143(8) Uani 0.76(3) 1 d . U P B 1
O6 O 0.3014(5) 0.7000(4) -0.2136(5) 0.062(2) Uani 1 1 d . . . . .
O7 O 0.1463(6) 0.6133(4) -0.2845(5) 0.0605(19) Uani 1 1 d . . . . .
O8 O 0.1018(7) 0.6731(5) -0.4146(5) 0.092(3) Uani 1 1 d . . . . .
O9 O 0.1786(12) 0.5377(14) -0.4515(15) 0.127(6) Uani 0.736(18) 1 d D U P A 1
O10 O 0.0204(12) 0.4860(8) -0.4548(11) 0.124(4) Uani 0.736(18) 1 d D U P A 1
O4A O 0.514(6) 0.330(4) 0.444(6) 0.101(4) Uani 0.24(3) 1 d . U P B 2
O5A O 0.578(7) 0.452(4) 0.481(6) 0.093(13) Uani 0.24(3) 1 d . U P B 2
C73A C 0.690(7) 0.477(4) 0.481(7) 0.099(13) Uani 0.24(3) 1 d . U P B 2
H73A H 0.715334 0.472225 0.426729 0.119 Uiso 0.24(3) 1 calc R . P B 2
C72A C 0.736(5) 0.404(4) 0.577(4) 0.103(16) Uani 0.24(3) 1 d . U P B 2
H72D H 0.810974 0.394235 0.585774 0.154 Uiso 0.24(3) 1 calc GR . P B 2
H72E H 0.696014 0.358507 0.560401 0.154 Uiso 0.24(3) 1 calc GR . P B 2
H72F H 0.722480 0.423567 0.630658 0.154 Uiso 0.24(3) 1 calc GR . P B 2
C74A C 0.739(5) 0.528(4) 0.545(4) 0.116(16) Uani 0.24(3) 1 d . U P B 2
H74D H 0.797183 0.551303 0.527063 0.173 Uiso 0.24(3) 1 calc GR . P B 2
H74E H 0.765480 0.502524 0.600664 0.173 Uiso 0.24(3) 1 calc GR . P B 2
H74F H 0.687543 0.565197 0.550960 0.173 Uiso 0.24(3) 1 calc GR . P B 2
O9A O 0.157(4) 0.553(4) -0.488(5) 0.127(6) Uani 0.264(18) 1 d D U P A 2
O10A O 0.049(4) 0.4776(17) -0.439(3) 0.124(4) Uani 0.264(18) 1 d D U P A 2
C70A C 0.127(4) 0.420(2) -0.396(3) 0.115(7) Uani 0.264(18) 1 d D U P A 2
H70A H 0.202835 0.433682 -0.370768 0.138 Uiso 0.264(18) 1 calc R . P A 2
C71A C 0.058(5) 0.399(3) -0.333(3) 0.121(11) Uani 0.264(18) 1 d D U P A 2
H71D H 0.085242 0.417551 -0.273598 0.181 Uiso 0.264(18) 1 d R . P A 2
H71E H 0.047662 0.345611 -0.331208 0.181 Uiso 0.264(18) 1 d R . P A 2
H71F H -0.009928 0.422431 -0.359778 0.181 Uiso 0.264(18) 1 d R . P A 2
C69A C 0.096(5) 0.367(3) -0.477(3) 0.108(9) Uani 0.264(18) 1 d D U P A 2
H69D H 0.041307 0.332859 -0.470721 0.161 Uiso 0.264(18) 1 d R . P A 2
H69E H 0.157997 0.339459 -0.483261 0.161 Uiso 0.264(18) 1 d R . P A 2
H69F H 0.069707 0.397189 -0.529830 0.161 Uiso 0.264(18) 1 d R . P A 2

loop_
_atom_site_aniso_label
_atom_site_aniso_U_11
_atom_site_aniso_U_22
_atom_site_aniso_U_33
_atom_site_aniso_U_23
_atom_site_aniso_U_13
_atom_site_aniso_U_12
C46 0.058(7) 0.058(9) 0.064(7) -0.004(7) 0.008(6) -0.009(6)
C47 0.053(7) 0.081(11) 0.076(9) -0.007(7) 0.009(6) -0.013(7)
C48 0.055(7) 0.068(9) 0.061(8) 0.002(6) -0.003(6) -0.015(7)
C49 0.049(6) 0.064(9) 0.080(8) 0.020(7) 0.005(6) -0.002(6)
C50 0.045(6) 0.051(8) 0.067(7) 0.010(6) 0.004(5) -0.003(6)
C51 0.038(6) 0.053(8) 0.072(8) 0.011(6) 0.014(5) 0.004(5)
C34 0.038(6) 0.064(9) 0.057(7) -0.014(6) 0.012(5) -0.005(6)
C35 0.055(7) 0.070(9) 0.093(10) -0.012(7) 0.024(7) -0.008(7)
C36 0.063(8) 0.086(11) 0.097(10) -0.004(8) 0.030(7) 0.003(8)
C37 0.052(8) 0.134(16) 0.114(11) 0.001(11) 0.032(7) 0.021(9)
C38 0.068(8) 0.087(11) 0.085(9) 0.008(7) 0.017(7) 0.035(8)
C39 0.058(7) 0.073(10) 0.065(8) 0.005(7) 0.014(6) 0.016(7)
C23 0.060(7) 0.071(10) 0.052(7) -0.009(6) 0.006(5) 0.008(7)
C24 0.075(9) 0.084(11) 0.097(10) 0.009(8) 0.035(8) 0.018(8)
C25 0.089(10) 0.102(13) 0.083(9) 0.018(9) 0.028(8) 0.046(10)
C26 0.044(7) 0.139(16) 0.093(10) 0.020(10) 0.025(6) 0.009(9)
C27 0.057(7) 0.075(10) 0.089(9) 0.012(7) 0.027(7) 0.008(7)
C28 0.039(6) 0.060(9) 0.055(7) 0.008(6) 0.004(5) 0.006(6)
C11 0.043(5) 0.040(7) 0.045(6) 0.004(5) -0.002(4) -0.011(5)
C12 0.036(5) 0.054(8) 0.063(7) 0.004(6) 0.009(5) -0.002(5)
C13 0.043(6) 0.062(9) 0.079(8) 0.009(7) 0.010(6) -0.004(6)
C14 0.042(6) 0.084(11) 0.102(11) 0.016(9) 0.000(7) 0.002(7)
C15 0.085(9) 0.079(11) 0.056(7) -0.008(7) -0.008(7) -0.023(8)
C16 0.044(6) 0.047(7) 0.066(7) -0.005(6) 0.011(5) -0.007(6)
Al1 0.0410(16) 0.043(2) 0.063(2) 0.0028(16) 0.0074(14) -0.0015(15)
Al2 0.0388(16) 0.040(2) 0.065(2) -0.0026(16) 0.0078(14) -0.0033(14)
C17 0.064(7) 0.050(8) 0.072(8) -0.006(6) 0.017(6) -0.001(6)
C18 0.048(6) 0.047(8) 0.069(8) -0.004(6) 0.006(6) -0.002(6)
C19 0.049(6) 0.048(8) 0.114(11) 0.012(7) 0.029(7) 0.016(6)
C20 0.045(6) 0.049(8) 0.062(7) 0.004(6) 0.011(5) -0.012(6)
C21 0.047(6) 0.057(9) 0.059(7) -0.004(6) 0.004(5) 0.006(6)
C22 0.068(8) 0.049(8) 0.083(9) -0.007(6) 0.026(7) -0.007(7)
C29 0.045(6) 0.043(7) 0.067(6) 0.010(5) 0.006(5) 0.012(5)
C30 0.033(5) 0.069(9) 0.069(7) 0.000(6) 0.015(5) -0.003(5)
C31 0.045(6) 0.050(7) 0.067(7) 0.004(6) 0.007(5) 0.000(5)
C32 0.056(7) 0.096(11) 0.117(10) 0.012(9) 0.037(7) 0.012(8)
C33 0.060(7) 0.101(11) 0.084(9) 0.004(8) -0.001(7) -0.027(8)
C40 0.067(7) 0.045(8) 0.076(8) 0.000(6) 0.010(6) 0.020(6)
C41 0.053(6) 0.034(7) 0.054(6) 0.004(5) 0.006(5) 0.000(5)
C42 0.049(6) 0.030(7) 0.070(7) 0.006(5) 0.010(5) -0.002(5)
C43 0.049(6) 0.047(7) 0.075(8) -0.007(6) 0.010(6) 0.006(5)
C44 0.047(6) 0.042(7) 0.071(8) -0.006(6) 0.018(6) 0.001(6)
C45 0.055(7) 0.057(8) 0.086(9) -0.019(7) 0.022(6) -0.006(6)
C52 0.043(6) 0.070(9) 0.077(8) -0.005(7) 0.023(6) -0.001(6)
C53 0.034(5) 0.055(8) 0.073(8) 0.002(6) 0.013(5) 0.001(5)
C54 0.041(6) 0.068(9) 0.093(8) -0.012(7) 0.009(6) 0.006(6)
C55 0.074(8) 0.060(9) 0.101(10) 0.005(8) 0.014(7) -0.004(7)
C56 0.064(8) 0.100(12) 0.127(11) -0.018(9) 0.036(8) 0.009(8)
C57 0.194(17) 0.074(10) 0.112(11) 0.013(9) -0.007(11) -0.050(11)
C58 0.055(6) 0.065(8) 0.065(7) 0.005(6) 0.017(5) -0.012(6)
C59 0.037(5) 0.055(7) 0.055(6) -0.001(5) 0.000(4) 0.001(5)
C60 0.076(8) 0.165(15) 0.089(9) -0.051(9) 0.018(7) -0.019(9)
C61 0.057(7) 0.094(10) 0.071(8) -0.032(7) 0.004(6) -0.005(7)
C62 0.062(7) 0.101(10) 0.067(7) -0.008(7) 0.007(6) -0.013(6)
C63 0.146(14) 0.22(2) 0.098(11) 0.011(12) 0.013(10) -0.117(15)
C64 0.075(7) 0.066(8) 0.068(7) 0.020(6) 0.000(6) -0.022(7)
C65 0.064(7) 0.055(8) 0.070(8) 0.002(6) 0.007(6) -0.003(6)
C66 0.169(17) 0.164(18) 0.130(14) -0.001(12) -0.024(12) -0.081(15)
C67 0.096(10) 0.093(11) 0.071(8) 0.008(8) -0.012(7) -0.027(9)
C68 0.087(7) 0.088(7) 0.141(12) -0.019(8) 0.025(8) -0.007(6)
C69 0.20(3) 0.140(19) 0.19(2) -0.045(17) 0.033(17) -0.037(18)
C70 0.120(17) 0.095(9) 0.22(2) -0.011(10) 0.007(14) 0.007(9)
C71 0.36(5) 0.087(18) 0.20(2) -0.029(14) 0.002(19) 0.03(2)
C72 0.164(16) 0.22(3) 0.190(16) -0.033(17) 0.058(12) -0.06(2)
C73 0.111(9) 0.177(16) 0.189(16) -0.050(14) 0.073(10) -0.069(12)
C74 0.161(16) 0.21(2) 0.20(2) -0.033(17) 0.101(15) -0.079(16)
N1 0.038(4) 0.042(5) 0.061(5) 0.000(4) 0.010(4) -0.003(4)
N2 0.041(5) 0.044(6) 0.062(5) 0.000(5) 0.005(4) 0.004(4)
N3 0.032(4) 0.053(6) 0.050(5) -0.003(4) 0.011(4) 0.000(4)
N4 0.036(4) 0.043(6) 0.055(5) 0.000(4) 0.009(4) -0.003(4)
N5 0.046(5) 0.051(6) 0.068(6) -0.005(5) 0.010(4) -0.008(5)
N6 0.038(4) 0.048(6) 0.056(5) 0.006(4) 0.011(4) -0.002(4)
N7 0.037(4) 0.045(6) 0.075(6) -0.004(5) 0.002(4) -0.002(4)
N8 0.043(4) 0.045(6) 0.064(5) 0.004(4) 0.014(4) 0.009(4)
O1 0.046(4) 0.052(5) 0.069(5) 0.004(4) 0.007(3) -0.010(3)
O2 0.061(4) 0.054(5) 0.053(4) 0.001(4) 0.006(3) -0.013(4)
O3 0.059(4) 0.087(6) 0.061(4) 0.001(4) 0.007(3) -0.012(4)
O4 0.064(11) 0.105(10) 0.130(8) -0.018(9) 0.017(9) -0.011(7)
O5 0.118(8) 0.149(13) 0.183(16) -0.067(12) 0.077(9) -0.067(10)
O6 0.061(4) 0.048(5) 0.074(5) 0.005(4) 0.011(4) -0.011(4)
O7 0.060(4) 0.048(5) 0.071(5) 0.008(4) 0.013(4) -0.008(4)
O8 0.097(6) 0.073(6) 0.087(6) 0.016(5) -0.011(5) -0.025(5)
O9 0.094(7) 0.121(12) 0.171(18) 0.011(9) 0.041(10) 0.007(7)
O10 0.090(9) 0.091(6) 0.183(9) -0.005(6) 0.021(7) -0.007(5)
O4A 0.064(11) 0.105(10) 0.130(8) -0.018(9) 0.017(9) -0.011(7)
O5A 0.067(12) 0.118(18) 0.10(3) -0.038(18) 0.028(14) -0.023(13)
C73A 0.070(12) 0.12(2) 0.11(3) -0.036(19) 0.026(14) -0.029(14)
C72A 0.07(2) 0.13(3) 0.10(3) -0.04(2) 0.017(19) -0.03(2)
C74A 0.09(2) 0.13(2) 0.12(3) -0.04(2) 0.02(2) -0.039(19)
O9A 0.094(7) 0.121(12) 0.171(18) 0.011(9) 0.041(10) 0.007(7)
O10A 0.090(9) 0.091(6) 0.183(9) -0.005(6) 0.021(7) -0.007(5)
C70A 0.097(12) 0.107(9) 0.137(10) -0.014(7) 0.020(9) 0.004(8)
C71A 0.11(2) 0.13(2) 0.117(16) -0.024(14) 0.018(16) 0.000(18)
C69A 0.107(9) 0.107(9) 0.109(9) 0.001(3) 0.028(4) -0.001(3)

loop_
_atom_type_symbol
_atom_type_description
_atom_type_scat_dispersion_real
_atom_type_scat_dispersion_imag
_atom_type_scat_source
C C 0.0033 0.0016 'International Tables Vol C Tables 4.2.6.8 and 6.1.1.4'
H H 0.0000 0.0000 'International Tables Vol C Tables 4.2.6.8 and 6.1.1.4'
Al Al 0.0645 0.0514 'International Tables Vol C Tables 4.2.6.8 and 6.1.1.4'
N N 0.0061 0.0033 'International Tables Vol C Tables 4.2.6.8 and 6.1.1.4'
O O 0.0106 0.0060 'International Tables Vol C Tables 4.2.6.8 and 6.1.1.4'

loop_
_geom_angle_atom_site_label_1
_geom_angle_atom_site_label_2
_geom_angle_atom_site_label_3
_geom_angle
C47 C46 C51 120.0
C47 C46 C45 133.4(7)
C51 C46 C45 106.6(7)
C46 C47 H47 120.0
C48 C47 C46 120.0
C48 C47 H47 120.0
C47 C48 H48 120.0
C47 C48 C49 120.0
C49 C48 H48 120.0
C48 C49 H49 120.0
C48 C49 C50 120.0
C50 C49 H49 120.0
C49 C50 H50 120.0
C51 C50 C49 120.0
C51 C50 H50 120.0
C46 C51 N8 110.7(6)
C50 C51 C46 120.0
C50 C51 N8 129.2(6)
C35 C34 C39 121.9(11)
N5 C34 C35 126.1(11)
N5 C34 C39 111.9(10)
C34 C35 H35 120.5
C36 C35 C34 119.0(13)
C36 C35 H35 120.5
C35 C36 H36 120.6
C35 C36 C37 118.7(13)
C37 C36 H36 120.6
C36 C37 H37 118.3
C38 C37 C36 123.3(13)
C38 C37 H37 118.3
C37 C38 H38 120.6
C37 C38 C39 118.7(14)
C39 C38 H38 120.6
C38 C39 C34 118.3(12)
C40 C39 C34 105.4(10)
C40 C39 C38 136.3(14)
C24 C23 C28 118.9(12)
C24 C23 C22 132.4(13)
C28 C23 C22 108.7(11)
C23 C24 H24 120.2
C25 C24 C23 119.6(14)
C25 C24 H24 120.2
C24 C25 H25 119.5
C24 C25 C26 121.1(14)
C26 C25 H25 119.5
C25 C26 H26 118.3
C25 C26 C27 123.4(14)
C27 C26 H26 118.3
C26 C27 H27 121.9
C28 C27 C26 116.1(13)
C28 C27 H27 121.9
C27 C28 C23 120.9(11)
N4 C28 C23 108.4(10)
N4 C28 C27 130.7(11)
C12 C11 C16 120.3(8)
N1 C11 C12 129.4(9)
N1 C11 C16 110.4(8)
C11 C12 H12 121.2
C13 C12 C11 117.6(9)
C13 C12 H12 121.2
C12 C13 H13 118.2
C14 C13 C12 123.6(10)
C14 C13 H13 118.2
C13 C14 H14 119.5
C15 C14 C13 120.9(10)
C15 C14 H14 119.5
C14 C15 H15 120.4
C14 C15 C16 119.3(11)
C16 C15 H15 120.4
C11 C16 C15 118.3(9)
C17 C16 C11 104.8(9)
C17 C16 C15 136.9(11)
N1 Al1 N2 82.0(4)
N1 Al1 N3 100.2(3)
N1 Al1 O1 172.4(4)
N2 Al1 N3 79.2(4)
N2 Al1 O1 91.0(3)
N3 Al1 O1 81.2(3)
N4 Al1 N1 101.7(4)
N4 Al1 N2 159.5(4)
N4 Al1 N3 80.3(4)
N4 Al1 O1 85.9(3)
O2 Al1 N1 97.9(4)
O2 Al1 N2 98.7(4)
O2 Al1 N3 161.2(3)
O2 Al1 N4 100.7(4)
O2 Al1 O1 80.2(3)
N5 Al2 N6 80.2(4)
N5 Al2 N7 159.2(4)
N5 Al2 N8 100.6(4)
N5 Al2 O7 90.9(3)
N6 Al2 O7 83.3(3)
N7 Al2 N6 79.2(4)
N7 Al2 O7 88.4(3)
N8 Al2 N6 99.1(4)
N8 Al2 N7 80.9(4)
N8 Al2 O7 168.4(4)
O6 Al2 N5 102.9(4)
O6 Al2 N6 163.3(4)
O6 Al2 N7 97.4(4)
O6 Al2 N8 96.4(4)
O6 Al2 O7 80.3(3)
C16 C17 H17 125.9
C18 C17 C16 108.1(10)
C18 C17 H17 125.9
C17 C18 C19 133.9(11)
C17 C18 N1 111.4(9)
N1 C18 C19 114.5(10)
C18 C19 H19 121.3
N2 C19 C18 117.5(10)
N2 C19 H19 121.3
C21 C20 H20 121.3
N3 C20 H20 121.3
N3 C20 C21 117.5(10)
C22 C21 C20 133.8(12)
N4 C21 C20 112.6(10)
N4 C21 C22 113.5(10)
C23 C22 H22 128.4
C21 C22 C23 103.1(11)
C21 C22 H22 128.4
H29A C29 H29B 108.0
C30 C29 H29A 109.3
C30 C29 H29B 109.3
N2 C29 H29A 109.3
N2 C29 H29B 109.3
N2 C29 C30 111.6(8)
C29 C30 C31 113.0(8)
C32 C30 C29 111.0(10)
C32 C30 C31 104.2(9)
C33 C30 C29 110.6(9)
C33 C30 C31 107.3(10)
C33 C30 C32 110.6(9)
C30 C31 H31A 108.6
C30 C31 H31B 108.6
H31A C31 H31B 107.6
N3 C31 C30 114.6(8)
N3 C31 H31A 108.6
N3 C31 H31B 108.6
C30 C32 H32A 109.5
C30 C32 H32B 109.5
C30 C32 H32C 109.5
H32A C32 H32B 109.5
H32A C32 H32C 109.5
H32B C32 H32C 109.5
C30 C33 H33A 109.5
C30 C33 H33B 109.5
C30 C33 H33C 109.5
H33A C33 H33B 109.5
H33A C33 H33C 109.5
H33B C33 H33C 109.5
C39 C40 H40 126.3
C39 C40 C41 107.3(11)
C41 C40 H40 126.3
C40 C41 C42 131.8(11)
N5 C41 C40 111.8(9)
N5 C41 C42 116.2(9)
C41 C42 H42 122.6
N6 C42 C41 114.7(9)
N6 C42 H42 122.6
C44 C43 H43 121.9
N7 C43 H43 121.9
N7 C43 C44 116.2(10)
C45 C44 C43 130.3(10)
C45 C44 N8 115.1(10)
N8 C44 C43 114.1(10)
C46 C45 H45 128.1
C44 C45 C46 103.9(10)
C44 C45 H45 128.1
H52A C52 H52B 107.5
C53 C52 H52A 108.5
C53 C52 H52B 108.5
N6 C52 H52A 108.5
N6 C52 H52B 108.5
N6 C52 C53 115.1(9)
C52 C53 C54 113.0(9)
C52 C53 C55 109.3(10)
C52 C53 C56 108.2(10)
C54 C53 C55 109.9(9)
C56 C53 C54 107.8(10)
C56 C53 C55 108.5(9)
C53 C54 H54A 109.4
C53 C54 H54B 109.4
H54A C54 H54B 108.0
N7 C54 C53 111.4(9)
N7 C54 H54A 109.4
N7 C54 H54B 109.4
C53 C55 H55A 109.5
C53 C55 H55B 109.5
C53 C55 H55C 109.5
H55A C55 H55B 109.5
H55A C55 H55C 109.5
H55B C55 H55C 109.5
C53 C56 H56A 109.5
C53 C56 H56B 109.5
C53 C56 H56C 109.5
H56A C56 H56B 109.5
H56A C56 H56C 109.5
H56B C56 H56C 109.5
H57A C57 H57B 109.5
H57A C57 H57C 109.5
H57B C57 H57C 109.5
C58 C57 H57A 109.5
C58 C57 H57B 109.5
C58 C57 H57C 109.5
C57 C58 H58 108.8
C59 C58 C57 108.5(9)
C59 C58 H58 108.8
O2 C58 C57 112.2(10)
O2 C58 H58 108.8
O2 C58 C59 109.8(9)
O1 C59 C58 120.6(9)
O1 C59 O3 124.1(9)
O3 C59 C58 115.2(9)
H60A C60 H60B 109.5
H60A C60 H60C 109.5
H60B C60 H60C 109.5
C61 C60 H60A 109.5
C61 C60 H60B 109.5
C61 C60 H60C 109.5
C60 C61 H61 109.9
C62 C61 C60 111.7(10)
C62 C61 H61 109.9
O3 C61 C60 107.2(10)
O3 C61 H61 109.9
O3 C61 C62 108.3(10)
O4 C62 C61 131.8(17)
O4 C62 O5 122(2)
O5 C62 C61 106.1(18)
O4A C62 C61 114(3)
O5A C62 C61 116(4)
O5A C62 O4A 128(5)
H63A C63 H63B 109.5
H63A C63 H63C 109.5
H63B C63 H63C 109.5
C64 C63 H63A 109.5
C64 C63 H63B 109.5
C64 C63 H63C 109.5
C63 C64 H64 109.0
C65 C64 C63 110.8(11)
C65 C64 H64 109.0
O6 C64 C63 111.8(11)
O6 C64 H64 109.0
O6 C64 C65 107.1(9)
O7 C65 C64 121.2(10)
O7 C65 O8 122.2(10)
O8 C65 C64 116.5(10)
H66A C66 H66B 109.5
H66A C66 H66C 109.5
H66B C66 H66C 109.5
C67 C66 H66A 109.5
C67 C66 H66B 109.5
C67 C66 H66C 109.5
C66 C67 H67 109.9
C68 C67 C66 112.4(15)
C68 C67 H67 109.9
C68 C67 O8 109.1(12)
O8 C67 C66 105.7(11)
O8 C67 H67 109.9
O9 C68 C67 131(2)
O9 C68 O10 117.7(19)
O10 C68 C67 110.6(15)
O9A C68 C67 117(4)
O9A C68 O10A 119(4)
O10A C68 C67 124(2)
H69A C69 H69B 109.5
H69A C69 H69C 109.5
H69B C69 H69C 109.5
C70 C69 H69A 109.0
C70 C69 H69B 109.9
C70 C69 H69C 109.4
C69 C70 H70 111.8
C69 C70 C71 107(2)
C69 C70 O10 106.9(16)
C71 C70 H70 111.8
O10 C70 H70 111.8
O10 C70 C71 107.4(17)
C70 C71 H71A 108.8
C70 C71 H71B 109.5
C70 C71 H71C 110.1
H71A C71 H71B 109.5
H71A C71 H71C 109.5
H71B C71 H71C 109.4
H72A C72 H72B 109.5
H72A C72 H72C 109.5
H72B C72 H72C 109.5
C73 C72 H72A 109.5
C73 C72 H72B 109.5
C73 C72 H72C 109.5
C72 C73 H73 116.3
C72 C73 C74 102(2)
C74 C73 H73 116.3
O5 C73 C72 106(3)
O5 C73 H73 116.3
O5 C73 C74 97(3)
C73 C74 H74A 109.5
C73 C74 H74B 109.5
C73 C74 H74C 109.5
H74A C74 H74B 109.5
H74A C74 H74C 109.5
H74B C74 H74C 109.5
C11 N1 Al1 141.4(7)
C11 N1 C18 105.3(8)
C18 N1 Al1 113.4(6)
C19 N2 Al1 112.6(7)
C19 N2 C29 119.7(9)
C29 N2 Al1 125.0(7)
C20 N3 Al1 113.4(7)
C20 N3 C31 119.2(9)
C31 N3 Al1 127.3(8)
C28 N4 Al1 137.6(8)
C28 N4 C21 106.2(9)
C21 N4 Al1 116.1(7)
C34 N5 Al2 141.1(8)
C41 N5 C34 103.6(9)
C41 N5 Al2 115.1(7)
C42 N6 Al2 113.8(7)
C42 N6 C52 120.4(9)
C52 N6 Al2 125.5(8)
C43 N7 Al2 113.6(7)
C43 N7 C54 119.3(10)
C54 N7 Al2 124.2(7)
C51 N8 Al2 141.3(6)
C44 N8 C51 103.5(8)
C44 N8 Al2 114.1(7)
C59 O1 Al1 106.6(6)
C58 O2 Al1 120.8(6)
C59 O3 C61 117.3(8)
C62 O5 C73 108(3)
C64 O6 Al2 122.3(7)
C65 O7 Al2 108.4(7)
C65 O8 C67 119.0(9)
C68 O10 C70 115.7(16)
C62 O5A C73A 149(8)
O5A C73A H73A 119.3
O5A C73A C72A 85(6)
C72A C73A H73A 119.3
C74A C73A O5A 118(9)
C74A C73A H73A 119.3
C74A C73A C72A 84(6)
C73A C72A H72D 109.5
C73A C72A H72E 109.5
C73A C72A H72F 109.5
H72D C72A H72E 109.5
H72D C72A H72F 109.5
H72E C72A H72F 109.5
C73A C74A H74D 109.5
C73A C74A H74E 109.5
C73A C74A H74F 109.5
H74D C74A H74E 109.5
H74D C74A H74F 109.5
H74E C74A H74F 109.5
C68 O10A C70A 120(4)
O10A C70A H70A 119.9
O10A C70A C71A 91(3)
O10A C70A C69A 93(3)
C71A C70A H70A 119.9
C71A C70A C69A 107(3)
C69A C70A H70A 119.9
C70A C71A H71D 112.9
C70A C71A H71E 111.7
C70A C71A H71F 103.7
H71D C71A H71E 109.5
H71D C71A H71F 109.5
H71E C71A H71F 109.5
C70A C69A H69D 110.2
C70A C69A H69E 109.9
C70A C69A H69F 108.3
H69D C69A H69E 109.5
H69D C69A H69F 109.5
H69E C69A H69F 109.5

loop_
_geom_bond_atom_site_label_1
_geom_bond_atom_site_label_2
_geom_bond_distance
C46 C47 1.3900
C46 C51 1.3900
C46 C45 1.445(12)
C47 H47 0.9300
C47 C48 1.3900
C48 H48 0.9300
C48 C49 1.3900
C49 H49 0.9300
C49 C50 1.3900
C50 H50 0.9300
C50 C51 1.3900
C51 N8 1.390(9)
C34 C35 1.412(15)
C34 C39 1.421(16)
C34 N5 1.393(12)
C35 H35 0.9300
C35 C36 1.380(16)
C36 H36 0.9300
C36 C37 1.40(2)
C37 H37 0.9300
C37 C38 1.389(19)
C38 H38 0.9300
C38 C39 1.397(16)
C39 C40 1.386(16)
C23 C24 1.415(16)
C23 C28 1.419(16)
C23 C22 1.429(15)
C24 H24 0.9300
C24 C25 1.341(18)
C25 H25 0.9300
C25 C26 1.343(19)
C26 H26 0.9300
C26 C27 1.411(16)
C27 H27 0.9300
C27 C28 1.385(15)
C28 N4 1.372(12)
C11 C12 1.396(12)
C11 C16 1.427(12)
C11 N1 1.375(11)
C12 H12 0.9300
C12 C13 1.369(12)
C13 H13 0.9300
C13 C14 1.357(15)
C14 H14 0.9300
C14 C15 1.351(16)
C15 H15 0.9300
C15 C16 1.429(13)
C16 C17 1.398(14)
Al1 N1 1.944(9)
Al1 N2 2.022(9)
Al1 N3 2.049(9)
Al1 N4 1.923(9)
Al1 O1 2.180(8)
Al1 O2 1.784(7)
Al2 N5 1.911(10)
Al2 N6 2.074(9)
Al2 N7 2.064(9)
Al2 N8 1.937(9)
Al2 O6 1.774(7)
Al2 O7 2.147(8)
C17 H17 0.9300
C17 C18 1.362(14)
C18 C19 1.432(15)
C18 N1 1.378(13)
C19 H19 0.9300
C19 N2 1.292(14)
C20 H20 0.9300
C20 C21 1.444(14)
C20 N3 1.271(13)
C21 C22 1.385(15)
C21 N4 1.377(13)
C22 H22 0.9300
C29 H29A 0.9700
C29 H29B 0.9700
C29 C30 1.539(15)
C29 N2 1.437(12)
C30 C31 1.570(14)
C30 C32 1.538(14)
C30 C33 1.521(15)
C31 H31A 0.9700
C31 H31B 0.9700
C31 N3 1.453(11)
C32 H32A 0.9600
C32 H32B 0.9600
C32 H32C 0.9600
C33 H33A 0.9600
C33 H33B 0.9600
C33 H33C 0.9600
C40 H40 0.9300
C40 C41 1.404(14)
C41 C42 1.415(13)
C41 N5 1.383(12)
C42 H42 0.9300
C42 N6 1.295(13)
C43 H43 0.9300
C43 C44 1.477(14)
C43 N7 1.254(12)
C44 C45 1.352(14)
C44 N8 1.369(12)
C45 H45 0.9300
C52 H52A 0.9700
C52 H52B 0.9700
C52 C53 1.508(14)
C52 N6 1.481(11)
C53 C54 1.544(16)
C53 C55 1.546(15)
C53 C56 1.519(15)
C54 H54A 0.9700
C54 H54B 0.9700
C54 N7 1.492(12)
C55 H55A 0.9600
C55 H55B 0.9600
C55 H55C 0.9600
C56 H56A 0.9600
C56 H56B 0.9600
C56 H56C 0.9600
C57 H57A 0.9600
C57 H57B 0.9600
C57 H57C 0.9600
C57 C58 1.510(17)
C58 H58 0.9800
C58 C59 1.483(14)
C58 O2 1.355(11)
C59 O1 1.217(11)
C59 O3 1.329(11)
C60 H60A 0.9600
C60 H60B 0.9600
C60 H60C 0.9600
C60 C61 1.489(14)
C61 H61 0.9800
C61 C62 1.469(16)
C61 O3 1.469(13)
C62 O4 1.14(2)
C62 O5 1.40(3)
C62 O4A 1.43(7)
C62 O5A 1.16(8)
C63 H63A 0.9600
C63 H63B 0.9600
C63 H63C 0.9600
C63 C64 1.530(18)
C64 H64 0.9800
C64 C65 1.486(15)
C64 O6 1.392(12)
C65 O7 1.221(12)
C65 O8 1.314(12)
C66 H66A 0.9600
C66 H66B 0.9600
C66 H66C 0.9600
C66 C67 1.492(18)
C67 H67 0.9800
C67 C68 1.41(2)
C67 O8 1.444(14)
C68 O9 1.21(2)
C68 O10 1.39(2)
C68 O9A 1.16(5)
C68 O10A 1.39(3)
C69 H69A 0.9601
C69 H69B 0.9599
C69 H69C 0.9601
C69 C70 1.496(13)
C70 H70 0.9800
C70 C71 1.567(14)
C70 O10 1.501(12)
C71 H71A 0.9599
C71 H71B 0.9603
C71 H71C 0.9601
C72 H72A 0.9600
C72 H72B 0.9600
C72 H72C 0.9600
C72 C73 1.57(5)
C73 H73 0.9800
C73 C74 1.59(4)
C73 O5 1.54(6)
C74 H74A 0.9600
C74 H74B 0.9600
C74 H74C 0.9600
O5A C73A 1.51(14)
C73A H73A 0.9800
C73A C72A 1.95(13)
C73A C74A 1.36(9)
C72A H72D 0.9600
C72A H72E 0.9600
C72A H72F 0.9600
C74A H74D 0.9600
C74A H74E 0.9600
C74A H74F 0.9600
O10A C70A 1.479(13)
C70A H70A 0.9800
C70A C71A 1.524(15)
C70A C69A 1.548(14)
C71A H71D 0.9599
C71A H71E 0.9601
C71A H71F 0.9603
C69A H69D 0.9602
C69A H69E 0.9599
C69A H69F 0.9601

loop_
_geom_torsion_atom_site_label_1
_geom_torsion_atom_site_label_2
_geom_torsion_atom_site_label_3
_geom_torsion_atom_site_label_4
_geom_torsion
C46 C47 C48 C49 0.0
C46 C51 N8 Al2 170.3(8)
C46 C51 N8 C44 3.8(8)
C47 C46 C51 C50 0.0
C47 C46 C51 N8 176.4(7)
C47 C46 C45 C44 -178.7(7)
C47 C48 C49 C50 0.0
C48 C49 C50 C51 0.0
C49 C50 C51 C46 0.0
C49 C50 C51 N8 -175.7(8)
C50 C51 N8 Al2 -13.7(14)
C50 C51 N8 C44 179.8(7)
C51 C46 C47 C48 0.0
C51 C46 C45 C44 -0.1(10)
C34 C35 C36 C37 3.0(19)
C34 C39 C40 C41 -1.0(13)
C35 C34 C39 C38 0.4(17)
C35 C34 C39 C40 177.4(10)
C35 C34 N5 Al2 -3.5(18)
C35 C34 N5 C41 -177.2(10)
C35 C36 C37 C38 -4(2)
C36 C37 C38 C39 3(2)
C37 C38 C39 C34 -1.3(18)
C37 C38 C39 C40 -177.1(14)
C38 C39 C40 C41 175.2(13)
C39 C34 C35 C36 -1.3(17)
C39 C34 N5 Al2 171.9(9)
C39 C34 N5 C41 -1.7(12)
C39 C40 C41 C42 -174.8(11)
C39 C40 C41 N5 -0.1(13)
C23 C24 C25 C26 1(2)
C23 C28 N4 Al1 179.5(8)
C23 C28 N4 C21 0.1(11)
C24 C23 C28 C27 -0.9(16)
C24 C23 C28 N4 177.9(9)
C24 C23 C22 C21 -177.6(12)
C24 C25 C26 C27 -2(2)
C25 C26 C27 C28 1.1(19)
C26 C27 C28 C23 0.2(16)
C26 C27 C28 N4 -178.3(11)
C27 C28 N4 Al1 -1.9(18)
C27 C28 N4 C21 178.7(11)
C28 C23 C24 C25 0.3(18)
C28 C23 C22 C21 0.0(12)
C11 C12 C13 C14 0.7(15)
C11 C16 C17 C18 0.4(12)
C12 C11 C16 C15 -2.0(14)
C12 C11 C16 C17 179.2(9)
C12 C11 N1 Al1 1.2(17)
C12 C11 N1 C18 -179.5(10)
C12 C13 C14 C15 0.7(18)
C13 C14 C15 C16 -2.8(17)
C14 C15 C16 C11 3.4(15)
C14 C15 C16 C17 -178.3(13)
C15 C16 C17 C18 -178.1(12)
C16 C11 C12 C13 0.0(13)
C16 C11 N1 Al1 -179.7(8)
C16 C11 N1 C18 -0.3(10)
C16 C17 C18 C19 -175.6(12)
C16 C17 C18 N1 -0.7(13)
C17 C18 C19 N2 177.6(13)
C17 C18 N1 C11 0.6(12)
C17 C18 N1 Al1 -179.8(8)
C18 C19 N2 Al1 -0.3(13)
C18 C19 N2 C29 -162.4(10)
C19 C18 N1 C11 176.6(9)
C19 C18 N1 Al1 -3.9(12)
C20 C21 C22 C23 175.9(11)
C20 C21 N4 C28 -176.8(8)
C20 C21 N4 Al1 3.6(11)
C21 C20 N3 Al1 -1.0(12)
C21 C20 N3 C31 175.7(8)
C22 C23 C24 C25 177.7(12)
C22 C23 C28 C27 -178.9(10)
C22 C23 C28 N4 -0.1(12)
C22 C21 N4 C28 -0.1(12)
C22 C21 N4 Al1 -179.6(7)
C29 C30 C31 N3 47.9(12)
C30 C29 N2 Al1 -69.3(10)
C30 C29 N2 C19 90.4(12)
C30 C31 N3 Al1 -53.2(11)
C30 C31 N3 C20 130.7(11)
C32 C30 C31 N3 168.5(10)
C33 C30 C31 N3 -74.2(11)
C40 C41 C42 N6 173.6(10)
C40 C41 N5 C34 1.1(11)
C40 C41 N5 Al2 -174.5(7)
C41 C42 N6 Al2 0.5(12)
C41 C42 N6 C52 -173.2(8)
C42 C41 N5 C34 176.8(9)
C42 C41 N5 Al2 1.1(11)
C43 C44 C45 C46 174.6(11)
C43 C44 N8 C51 -177.3(9)
C43 C44 N8 Al2 11.8(12)
C44 C43 N7 Al2 1.9(13)
C44 C43 N7 C54 163.5(10)
C45 C46 C47 C48 178.5(10)
C45 C46 C51 C50 -178.9(7)
C45 C46 C51 N8 -2.4(7)
C45 C44 N8 C51 -4.1(12)
C45 C44 N8 Al2 -174.9(8)
C52 C53 C54 N7 -0.4(13)
C53 C52 N6 Al2 56.8(12)
C53 C52 N6 C42 -130.4(11)
C53 C54 N7 Al2 64.9(12)
C53 C54 N7 C43 -94.6(12)
C55 C53 C54 N7 -122.7(10)
C56 C53 C54 N7 119.2(10)
C57 C58 C59 O1 119.3(12)
C57 C58 C59 O3 -63.8(13)
C57 C58 O2 Al1 -129.8(10)
C58 C59 O1 Al1 11.3(11)
C58 C59 O3 C61 -176.2(9)
C59 C58 O2 Al1 -9.1(12)
C60 C61 C62 O4 106(2)
C60 C61 C62 O5 -71(2)
C60 C61 C62 O4A 102(4)
C60 C61 C62 O5A -61(5)
C60 C61 O3 C59 168.4(10)
C61 C62 O5 C73 171(3)
C61 C62 O5A C73A -162(14)
C62 C61 O3 C59 -70.9(12)
C62 O5A C73A C72A -84(16)
C62 O5A C73A C74A -165(12)
C63 C64 C65 O7 123.0(13)
C63 C64 C65 O8 -53.6(16)
C63 C64 O6 Al2 -129.1(11)
C64 C65 O7 Al2 4.5(13)
C64 C65 O8 C67 171.2(12)
C65 C64 O6 Al2 -7.6(13)
C66 C67 C68 O9 100(2)
C66 C67 C68 O10 -90.5(17)
C66 C67 C68 O9A 68(5)
C66 C67 C68 O10A -103(3)
C66 C67 O8 C65 175.9(13)
C67 C68 O10 C70 177.1(14)
C67 C68 O10A C70A -146(3)
C68 C67 O8 C65 -63.0(16)
C68 O10A C70A C71A 136(3)
C68 O10A C70A C69A -117(3)
C69 C70 O10 C68 -135.5(19)
C71 C70 O10 C68 110(2)
C72 C73 O5 C62 -109(3)
C74 C73 O5 C62 146(2)
N1 C11 C12 C13 179.1(10)
N1 C11 C16 C15 178.8(9)
N1 C11 C16 C17 -0.1(11)
N1 Al1 O2 C58 -175.8(8)
N1 C18 C19 N2 2.8(15)
N2 Al1 O2 C58 101.1(8)
N2 C29 C30 C31 6.4(12)
N2 C29 C30 C32 -110.2(10)
N2 C29 C30 C33 126.7(10)
N3 Al1 O2 C58 19.1(16)
N3 C20 C21 C22 -177.5(11)
N3 C20 C21 N4 -1.6(14)
N4 Al1 O2 C58 -72.2(8)
N4 C21 C22 C23 0.0(12)
N5 C34 C35 C36 173.7(11)
N5 C34 C39 C38 -175.3(10)
N5 C34 C39 C40 1.7(13)
N5 Al2 O6 C64 96.7(9)
N5 C41 C42 N6 -1.0(14)
N6 Al2 O6 C64 -2.2(18)
N6 C52 C53 C54 -55.5(13)
N6 C52 C53 C55 67.2(12)
N6 C52 C53 C56 -174.9(10)
N7 Al2 O6 C64 -79.2(9)
N7 C43 C44 C45 179.0(12)
N7 C43 C44 N8 -9.0(15)
N8 Al2 O6 C64 -160.9(9)
N8 C44 C45 C46 2.6(13)
O1 Al1 O2 C58 11.6(7)
O1 C59 O3 C61 0.5(14)
O2 C58 C59 O1 -3.6(14)
O2 C58 C59 O3 173.3(8)
O3 C59 O1 Al1 -165.3(8)
O3 C61 C62 O4 -12(3)
O3 C61 C62 O5 171.3(18)
O3 C61 C62 O4A -15(4)
O3 C61 C62 O5A -179(5)
O4 C62 O5 C73 -6(4)
O6 C64 C65 O7 0.8(16)
O6 C64 C65 O8 -175.8(10)
O7 Al2 O6 C64 7.9(9)
O7 C65 O8 C67 -5.4(17)
O8 C65 O7 Al2 -179.1(9)
O8 C67 C68 O9 -17(3)
O8 C67 C68 O10 152.6(13)
O8 C67 C68 O9A -49(5)
O8 C67 C68 O10A 140(3)
O9 C68 O10 C70 -12(3)
O4A C62 O5A C73A 37(19)
O9A C68 O10A C70A 44(6)

loop_
_platon_squeeze_void_nr
_platon_squeeze_void_average_x
_platon_squeeze_void_average_y
_platon_squeeze_void_average_z
_platon_squeeze_void_volume
_platon_squeeze_void_count_electrons
_platon_squeeze_void_content
1 0.454 0.696 0.387 283 68 ' '
2 0.546 0.196 0.613 283 68 ' '
3 0.245 -0.007 0.992 24 0 ' '
4 0.755 0.493 1.008 24 0 ' '
